data_1575278
loop_
_publ_author_name
'Chanda, Alokananda'
'Mandal, Sanjay K.'

_publ_section_title
;
 Synthesis of metal--organic rectangles decorated with primary amide
 groups for the synergistic Lewis acid and Br\/onsted base heterogeneous
 catalysis
;
_journal_issue 21
_journal_name_full 'Catalysis Science &amp; Technology'
_journal_page_first 6379
_journal_page_last 6390
_journal_paper_doi 10.1039/D5CY00798D
_journal_volume 15
_journal_year 2025
_chemical_formula_moiety 'C70 H66 Cd2 N6 O14'
_chemical_formula_sum 'C70 H66 Cd2 N6 O14'
_chemical_formula_weight 1440.08
_space_group_crystal_system triclinic
_space_group_IT_number 2
_space_group_name_Hall '-P 1'
_space_group_name_H-M_alt 'P -1'
_atom_sites_solution_hydrogens mixed
_atom_sites_solution_primary iterative
_audit_update_record
;
2025-02-23 deposited with the CCDC.	2025-08-01 downloaded from the CCDC.
;
_cell_angle_alpha 86.924(3)
_cell_angle_beta 89.289(3)
_cell_angle_gamma 80.435(3)
_cell_formula_units_Z 2
_cell_length_a 11.0764(10)
_cell_length_b 15.4916(15)
_cell_length_c 18.8224(17)
_cell_measurement_reflns_used 9975
_cell_measurement_temperature 100.(2)
_cell_measurement_theta_max 25.0366
_cell_measurement_theta_min 2.4030
_cell_volume 3180.2(5)
_computing_cell_refinement 'SAINT V8.38A (Bruker AXS Inc., 2017)'
_computing_data_reduction 'SAINT V8.38A (Bruker AXS Inc., 2017)'
_computing_molecular_graphics 'shelXle (C.B. Huebschle, rev 924)'
_computing_structure_refinement 'SHELXL-2018/3 (Sheldrick, 2018)'
_computing_structure_solution 'SHELXT 2014/5 (Sheldrick, 2014)'
_diffrn_ambient_temperature 100.(2)
_diffrn_detector_area_resol_mean 7.3910
_diffrn_measured_fraction_theta_full 0.989
_diffrn_measured_fraction_theta_max 0.989
_diffrn_measurement_device_type 'Bruker Kappa Photon III'
_diffrn_measurement_method 'phi and omega scan'
_diffrn_radiation_monochromator Graphite
_diffrn_radiation_type 'Mo K\a'
_diffrn_radiation_wavelength 0.71073
_diffrn_reflns_av_R_equivalents 0.0397
_diffrn_reflns_av_unetI/netI 0.0161
_diffrn_reflns_limit_h_max 13
_diffrn_reflns_limit_h_min -13
_diffrn_reflns_limit_k_max 18
_diffrn_reflns_limit_k_min -18
_diffrn_reflns_limit_l_max 22
_diffrn_reflns_limit_l_min -22
_diffrn_reflns_number 148897
_diffrn_reflns_theta_full 25.05
_diffrn_reflns_theta_max 25.05
_diffrn_reflns_theta_min 1.08
_diffrn_source 'Sealed tube'
_diffrn_source_type 'Micro Focus'
_exptl_absorpt_coefficient_mu 0.741
_exptl_absorpt_correction_T_max 0.7452
_exptl_absorpt_correction_T_min 0.7041
_exptl_absorpt_correction_type multi-scan
_exptl_absorpt_process_details
;
SADABS-2016/2 - Bruker AXS area detector scaling and absorption correction
;
_exptl_crystal_colour colourless
_exptl_crystal_density_diffrn 1.504
_exptl_crystal_density_method 'not measured'
_exptl_crystal_description block
_exptl_crystal_F_000 1472
_exptl_crystal_size_max 0.3
_exptl_crystal_size_mid 0.26
_exptl_crystal_size_min 0.22
_refine_diff_density_max 1.069
_refine_diff_density_min -0.748
_refine_ls_extinction_method none
_refine_ls_goodness_of_fit_ref 1.036
_refine_ls_hydrogen_treatment mixed
_refine_ls_matrix_type full
_refine_ls_number_constraints 104
_refine_ls_number_parameters 851
_refine_ls_number_reflns 11150
_refine_ls_number_restraints 2
_refine_ls_restrained_S_all 1.036
_refine_ls_R_factor_all 0.0260
_refine_ls_R_factor_gt 0.0251
_refine_ls_shift/su_max 0.002
_refine_ls_shift/su_mean 0.000
_refine_ls_structure_factor_coef Fsqd
_refine_ls_weighting_details 'w=1/[\s^2^(Fo^2^)+(0.0383P)^2^+4.9653P] where P=(Fo^2^+2Fc^2^)/3'
_refine_ls_weighting_scheme calc
_refine_ls_wR_factor_gt 0.0733
_refine_ls_wR_factor_ref 0.0745
_reflns_number_gt 10775
_reflns_number_total 11150
_reflns_threshold_expression 'I > 2\s(I)'
_cod_data_source_file d5cy00798d2.cif
_cod_data_source_block 2
_cod_depositor_comments
;
The following automatic conversions were performed:

data item '_exptl_absorpt_correction_type' value 'Multi-Scan' was
changed to 'multi-scan' in accordance with the
/home/data/users/saulius/crontab/automatic-downloads/rss-feeds/RSC/lib/dictionaries/cif_core.dic
dictionary named 'cif_core.dic' version 2.4.2 last updated on
2011-04-26.

Automatic conversion script
Id: cif_fix_values 8170 2020-07-09 18:12:32Z antanas 

 Adding full bibliography for 1575277--1575278.cif.
;
_cod_database_code 1575278
_smtbx_masks_void_probe_radius 1.2
_smtbx_masks_void_truncation_radius 1.2

loop_
_space_group_symop_operation_xyz
'x, y, z'
'-x, -y, -z'

loop_
_atom_site_type_symbol
_atom_site_label
_atom_site_fract_x
_atom_site_fract_y
_atom_site_fract_z
_atom_site_U_iso_or_equiv
_atom_site_adp_type
_atom_site_calc_flag
_atom_site_refinement_flags_adp
_atom_site_refinement_flags_occupancy
_atom_site_refinement_flags_posn
_atom_site_occupancy
_atom_site_disorder_assembly
_atom_site_disorder_group
Cd Cd1 0.71310(2) 0.90814(2) 0.16151(2) 0.01409(5) Uani d . . . 1 . .
Cd Cd2 0.82876(2) 0.90300(2) 0.66234(2) 0.01448(5) Uani d . . . 1 . .
O O1 0.56400(14) 0.93779(11) 0.07597(8) 0.0216(3) Uani d . . . 1 . .
O O2 0.81523(14) 0.80970(10) 0.09563(8) 0.0203(3) Uani d . . . 1 . .
O O3 0.98947(15) 0.82011(11) 0.14910(8) 0.0224(3) Uani d . . . 1 . .
O O4 1.19198(15) 0.73769(11) 0.09686(8) 0.0217(3) Uani d . . D 1 . .
O O5 1.23747(15) 0.81487(11) -0.05053(9) 0.0202(3) Uani d . . . 1 . .
H H5 1.226(3) 0.866(2) -0.0686(16) 0.030(8) Uiso d . . . 1 . .
O O6 0.74973(14) 1.04612(10) 0.12878(9) 0.0214(3) Uani d . . . 1 . .
O O7 0.60707(15) 1.04930(10) 0.21208(9) 0.0237(4) Uani d . . . 1 . .
O O8 0.96520(15) 0.93613(11) 0.57626(9) 0.0223(3) Uani d . . . 1 . .
O O9 0.86738(15) 1.04509(10) 0.71058(9) 0.0240(4) Uani d . . . 1 . .
O O10 0.72762(14) 1.04087(10) 0.62884(9) 0.0216(3) Uani d . . . 1 . .
O O11 0.65040(15) 1.17879(10) 0.54984(9) 0.0201(3) Uani d . . D 1 . .
H H11 0.663(3) 1.1280(9) 0.5688(13) 0.022(7) Uiso d . . D 1 . .
O O12 0.78035(14) 0.80388(11) 0.59449(8) 0.0202(3) Uani d . . . 1 . .
O O13 0.59869(15) 0.82240(11) 0.64749(8) 0.0229(3) Uani d . . . 1 . .
O O14 0.43019(15) 0.74391(12) 0.59873(9) 0.0243(4) Uani d . . . 1 . .
N N1 0.36530(19) 0.94565(14) 0.05114(11) 0.0261(4) Uani d . . . 1 . .
H H1A 0.374961 0.968928 0.008194 0.031 Uiso calc U . R 1 . .
H H1B 0.292496 0.93603 0.065357 0.031 Uiso calc U . R 1 . .
N N2 0.54020(16) 0.84026(12) 0.20668(10) 0.0160(4) Uani d . . . 1 . .
N N3 0.75608(17) 0.87550(12) 0.27649(10) 0.0168(4) Uani d . . . 1 . .
N N4 1.1601(2) 0.94525(15) 0.54992(12) 0.0301(5) Uani d . . . 1 . .
H H4B 1.140396 0.96869 0.507154 0.036 Uiso calc U . R 1 . .
H H4C 1.237112 0.935939 0.56359 0.036 Uiso calc U . R 1 . .
N N5 1.03331(17) 0.83785(12) 0.70638(10) 0.0166(4) Uani d . . . 1 . .
N N6 0.79981(17) 0.87077(12) 0.77783(10) 0.0167(4) Uani d . . . 1 . .
C C1 0.8639(2) 0.87797(14) 0.30691(12) 0.0190(5) Uani d . . . 1 . .
H H1 0.929815 0.890902 0.277676 0.023 Uiso calc U . R 1 . .
C C2 0.8832(2) 0.86246(16) 0.37917(12) 0.0228(5) Uani d . . . 1 . .
H H2 0.960251 0.865832 0.399459 0.027 Uiso calc U . R 1 . .
C C3 0.7879(2) 0.84194(16) 0.42123(12) 0.0242(5) Uani d . . . 1 . .
H H3 0.798196 0.831251 0.471132 0.029 Uiso calc U . R 1 . .
C C4 0.6766(2) 0.83712(15) 0.38952(12) 0.0219(5) Uani d . . . 1 . .
H H4A 0.610778 0.821362 0.417372 0.026 Uiso calc U . R 1 . .
C C5 0.6627(2) 0.85545(14) 0.31718(12) 0.0173(4) Uani d . . . 1 . .
C C6 0.5387(2) 0.86112(15) 0.28271(12) 0.0195(5) Uani d . . . 1 . .
H H6A 0.492619 0.820616 0.309811 0.023 Uiso calc U . R 1 . .
H H6B 0.493244 0.921275 0.287076 0.023 Uiso calc U . R 1 . .
C C7 0.4325(2) 0.89139(15) 0.16933(12) 0.0195(5) Uani d . . . 1 . .
H H7A 0.399151 0.942007 0.197695 0.023 Uiso calc U . R 1 . .
H H7B 0.368436 0.854089 0.166735 0.023 Uiso calc U . R 1 . .
C C8 0.4600(2) 0.92515(15) 0.09423(12) 0.0203(5) Uani d . . . 1 . .
C C9 0.5520(2) 0.74202(14) 0.19599(12) 0.0196(5) Uani d . . . 1 . .
C C10 0.5542(2) 0.72807(16) 0.11595(13) 0.0239(5) Uani d . . . 1 . .
H H10A 0.475579 0.755387 0.095016 0.036 Uiso calc U . R 1 . .
H H10B 0.568138 0.665122 0.108255 0.036 Uiso calc U . R 1 . .
H H10C 0.620203 0.754794 0.0934 0.036 Uiso calc U . R 1 . .
C C11 0.6719(2) 0.69440(15) 0.22875(13) 0.0226(5) Uani d . . . 1 . .
H H11A 0.682466 0.632089 0.218967 0.034 Uiso calc U . R 1 . .
H H11B 0.669751 0.700724 0.2803 0.034 Uiso calc U . R 1 . .
H H11C 0.740512 0.719841 0.208006 0.034 Uiso calc U . R 1 . .
C C12 0.4453(2) 0.70237(16) 0.23038(14) 0.0259(5) Uani d . . . 1 . .
H H12A 0.367987 0.730999 0.208641 0.039 Uiso calc U . R 1 . .
H H12B 0.442809 0.711477 0.281533 0.039 Uiso calc U . R 1 . .
H H12C 0.457213 0.639413 0.222839 0.039 Uiso calc U . R 1 . .
C C13 0.9292(2) 0.78661(14) 0.10501(11) 0.0164(4) Uani d . . . 1 . .
C C14 0.9921(2) 0.71745(14) 0.05833(11) 0.0162(4) Uani d . . . 1 . .
C C15 0.9237(2) 0.67321(14) 0.01725(11) 0.0169(4) Uani d . . . 1 . .
H H15 0.837351 0.681924 0.023259 0.02 Uiso calc U . R 1 . .
C C16 0.9781(2) 0.61537(14) -0.03345(11) 0.0167(4) Uani d . . . 1 . .
C C17 1.1075(2) 0.60498(14) -0.04348(11) 0.0160(4) Uani d . . . 1 . .
C C18 1.1791(2) 0.64939(14) -0.00051(11) 0.0163(4) Uani d . . . 1 . .
C C19 1.1222(2) 0.70107(14) 0.05198(11) 0.0161(4) Uani d . . . 1 . .
C C20 1.1595(2) 0.54733(15) -0.09647(12) 0.0195(5) Uani d . . . 1 . .
H H20 1.24509 0.539871 -0.105423 0.023 Uiso calc U . R 1 . .
C C21 1.0881(2) 0.50262(15) -0.13459(12) 0.0216(5) Uani d . . . 1 . .
H H21 1.125331 0.463599 -0.168797 0.026 Uiso calc U . R 1 . .
C C22 0.9597(2) 0.51329(15) -0.12413(12) 0.0216(5) Uani d . . . 1 . .
H H22 0.911173 0.481988 -0.15116 0.026 Uiso calc U . R 1 . .
C C23 0.9067(2) 0.56895(15) -0.07487(12) 0.0194(5) Uani d . . . 1 . .
H H23 0.82055 0.57687 -0.068081 0.023 Uiso calc U . R 1 . .
C C24 1.3167(2) 0.63999(15) -0.00957(12) 0.0176(4) Uani d . . . 1 . .
H H24A 1.35125 0.576734 -0.007452 0.021 Uiso calc U . R 1 . .
H H24B 1.350043 0.666016 0.031276 0.021 Uiso calc U . R 1 . .
C C25 1.36132(19) 0.68184(14) -0.07786(12) 0.0162(4) Uani d . . . 1 . .
C C26 1.32052(19) 0.77006(14) -0.09423(12) 0.0161(4) Uani d . . . 1 . .
C C27 1.36623(19) 0.81444(14) -0.15461(12) 0.0168(4) Uani d . . . 1 . .
C C28 1.4483(2) 0.76758(14) -0.19948(12) 0.0174(4) Uani d . . . 1 . .
H H28 1.475863 0.796402 -0.240913 0.021 Uiso calc U . R 1 . .
C C29 1.4924(2) 0.67771(14) -0.18520(12) 0.0172(4) Uani d . . . 1 . .
C C30 1.45097(19) 0.63462(14) -0.12251(11) 0.0159(4) Uani d . . . 1 . .
C C31 1.5809(2) 0.63115(15) -0.23052(12) 0.0213(5) Uani d . . . 1 . .
H H31 1.605299 0.659878 -0.272852 0.026 Uiso calc U . R 1 . .
C C32 1.6315(2) 0.54613(16) -0.21445(13) 0.0239(5) Uani d . . . 1 . .
H H32 1.690952 0.515942 -0.245081 0.029 Uiso calc U . R 1 . .
C C33 1.5944(2) 0.50340(15) -0.15175(13) 0.0217(5) Uani d . . . 1 . .
H H33 1.630952 0.444625 -0.139645 0.026 Uiso calc U . R 1 . .
C C34 1.5062(2) 0.54572(15) -0.10802(12) 0.0191(5) Uani d . . . 1 . .
H H34 1.48127 0.514797 -0.066928 0.023 Uiso calc U . R 1 . .
C C35 1.3346(2) 0.91182(14) -0.16727(12) 0.0186(5) Uani d . . . 1 . .
C C36 0.6905(2) 0.87284(14) 0.80855(12) 0.0192(5) Uani d . . . 1 . .
H H36 0.619341 0.884954 0.779637 0.023 Uiso calc U . R 1 . .
C C37 0.6769(2) 0.85788(16) 0.88150(13) 0.0242(5) Uani d . . . 1 . .
H H37 0.597816 0.860506 0.902283 0.029 Uiso calc U . R 1 . .
C C38 0.7802(2) 0.83920(16) 0.92288(13) 0.0244(5) Uani d . . . 1 . .
H H38 0.773705 0.829344 0.972925 0.029 Uiso calc U . R 1 . .
C C39 0.8946(2) 0.83493(15) 0.89048(12) 0.0216(5) Uani d . . . 1 . .
H H39 0.967122 0.820311 0.918025 0.026 Uiso calc U . R 1 . .
C C40 0.9016(2) 0.85211(14) 0.81802(12) 0.0171(4) Uani d . . . 1 . .
C C41 1.0237(2) 0.85806(15) 0.78273(12) 0.0187(4) Uani d . . . 1 . .
H H41A 1.041224 0.918142 0.78722 0.022 Uiso calc U . R 1 . .
H H41B 1.088049 0.817308 0.809191 0.022 Uiso calc U . R 1 . .
C C42 1.1167(2) 0.88993(16) 0.66837(12) 0.0213(5) Uani d . . . 1 . .
H H42A 1.198516 0.853247 0.664926 0.026 Uiso calc U . R 1 . .
H H42B 1.125358 0.940494 0.696779 0.026 Uiso calc U . R 1 . .
C C43 1.0743(2) 0.92403(15) 0.59361(13) 0.0217(5) Uani d . . . 1 . .
C C44 1.0685(2) 0.73981(14) 0.69516(13) 0.0202(5) Uani d . . . 1 . .
C C45 1.0724(2) 0.72683(16) 0.61496(13) 0.0255(5) Uani d . . . 1 . .
H H45A 0.99305 0.752225 0.593957 0.038 Uiso calc U . R 1 . .
H H45B 1.089998 0.664037 0.606746 0.038 Uiso calc U . R 1 . .
H H45C 1.1366 0.75591 0.592893 0.038 Uiso calc U . R 1 . .
C C46 1.1948(2) 0.70143(16) 0.72695(14) 0.0274(5) Uani d . . . 1 . .
H H46A 1.21491 0.63913 0.717288 0.041 Uiso calc U . R 1 . .
H H46B 1.1928 0.707961 0.778469 0.041 Uiso calc U . R 1 . .
H H46C 1.25707 0.732778 0.705301 0.041 Uiso calc U . R 1 . .
C C47 0.9722(2) 0.69129(15) 0.72983(13) 0.0240(5) Uani d . . . 1 . .
H H47A 0.891406 0.715988 0.710396 0.036 Uiso calc U . R 1 . .
H H47B 0.971753 0.697684 0.781351 0.036 Uiso calc U . R 1 . .
H H47C 0.991557 0.629007 0.720011 0.036 Uiso calc U . R 1 . .
C C48 0.6745(2) 0.78543(14) 0.60371(11) 0.0166(4) Uani d . . . 1 . .
C C49 0.6391(2) 0.71798(14) 0.55701(11) 0.0166(4) Uani d . . . 1 . .
C C50 0.7252(2) 0.67345(14) 0.51329(11) 0.0168(4) Uani d . . . 1 . .
H H50 0.808552 0.679902 0.517645 0.02 Uiso calc U . R 1 . .
C C51 0.6926(2) 0.61838(14) 0.46211(12) 0.0169(4) Uani d . . . 1 . .
C C52 0.5670(2) 0.60987(14) 0.45539(11) 0.0166(4) Uani d . . . 1 . .
C C53 0.4782(2) 0.65439(14) 0.50153(11) 0.0164(4) Uani d . . . 1 . .
C C54 0.5149(2) 0.70503(15) 0.55291(11) 0.0173(4) Uani d . . . 1 . .
C C55 0.7816(2) 0.57392(15) 0.41582(12) 0.0203(5) Uani d . . . 1 . .
H H55 0.865031 0.580124 0.420084 0.024 Uiso calc U . R 1 . .
C C56 0.7483(2) 0.52239(15) 0.36532(13) 0.0230(5) Uani d . . . 1 . .
H H56 0.808441 0.493066 0.334602 0.028 Uiso calc U . R 1 . .
C C57 0.6245(2) 0.51271(15) 0.35876(12) 0.0223(5) Uani d . . . 1 . .
H H57 0.601996 0.476446 0.323748 0.027 Uiso calc U . R 1 . .
C C58 0.5364(2) 0.55499(14) 0.40229(12) 0.0192(5) Uani d . . . 1 . .
H H58 0.453551 0.547605 0.396998 0.023 Uiso calc U . R 1 . .
C C59 0.7926(2) 1.08340(15) 0.66572(12) 0.0187(5) Uani d . . . 1 . .
C C60 0.78207(19) 1.18013(14) 0.65083(12) 0.0165(4) Uani d . . . 1 . .
C C61 0.71625(19) 1.22350(14) 0.59066(12) 0.0162(4) Uani d . . . 1 . .
C C62 0.71997(19) 1.31067(14) 0.57160(11) 0.0163(4) Uani d . . . 1 . .
C C63 0.79089(19) 1.35773(14) 0.61350(11) 0.0155(4) Uani d . . . 1 . .
C C64 0.85210(19) 1.31536(14) 0.67572(11) 0.0154(4) Uani d . . . 1 . .
C C65 0.84522(19) 1.22704(14) 0.69290(12) 0.0163(4) Uani d . . . 1 . .
H H65 0.88503 1.199092 0.734463 0.02 Uiso calc U . R 1 . .
C C66 0.8058(2) 1.44610(15) 0.59681(12) 0.0202(5) Uani d . . . 1 . .
H H66 0.765616 1.476494 0.556258 0.024 Uiso calc U . R 1 . .
C C67 0.8764(2) 1.48832(15) 0.63756(12) 0.0214(5) Uani d . . . 1 . .
H H67 0.884854 1.547169 0.624718 0.026 Uiso calc U . R 1 . .
C C68 0.9368(2) 1.44567(15) 0.69845(12) 0.0200(5) Uani d . . . 1 . .
H H68 0.986252 1.47549 0.726184 0.024 Uiso calc U . R 1 . .
C C69 0.9240(2) 1.36136(15) 0.71735(12) 0.0184(4) Uani d . . . 1 . .
H H69 0.963643 1.333081 0.758842 0.022 Uiso calc U . R 1 . .
C C70 0.6557(2) 1.35233(15) 0.50410(12) 0.0180(4) Uani d . . . 1 . .
H H70A 0.663636 1.415144 0.500631 0.022 Uiso calc U . R 1 . .
H H70B 0.699229 1.324639 0.462735 0.022 Uiso calc U . R 1 . .
H H4 1.139(2) 0.7696(17) 0.1211(14) 0.033(8) Uiso d . . D 1 . .
H H14 0.465(3) 0.770(2) 0.6237(17) 0.028(8) Uiso d . . . 1 . .

loop_
_atom_site_aniso_label
_atom_site_aniso_U_11
_atom_site_aniso_U_22
_atom_site_aniso_U_33
_atom_site_aniso_U_12
_atom_site_aniso_U_13
_atom_site_aniso_U_23
Cd1 0.01392(9) 0.01402(9) 0.01385(9) -0.00121(6) 0.00156(6) -0.00027(6)
Cd2 0.01491(9) 0.01374(9) 0.01489(9) -0.00274(6) -0.00156(6) -0.00006(6)
O1 0.0196(8) 0.0245(8) 0.0198(8) -0.0024(7) -0.0022(6) 0.0038(6)
O2 0.0175(8) 0.0227(8) 0.0199(8) 0.0002(6) 0.0037(6) -0.0050(6)
O3 0.0245(8) 0.0263(9) 0.0167(8) -0.0036(7) 0.0011(6) -0.0067(7)
O4 0.0180(8) 0.0299(9) 0.0177(8) -0.0033(7) -0.0001(6) -0.0082(7)
O5 0.0196(8) 0.0158(8) 0.0245(8) -0.0003(6) 0.0062(7) -0.0037(7)
O6 0.0168(8) 0.0153(8) 0.0317(9) -0.0011(6) 0.0050(7) -0.0026(7)
O7 0.0241(8) 0.0167(8) 0.0293(9) -0.0020(7) 0.0047(7) 0.0019(7)
O8 0.0220(9) 0.0239(8) 0.0213(8) -0.0061(7) 0.0035(7) 0.0034(6)
O9 0.0257(9) 0.0154(8) 0.0307(9) -0.0032(7) -0.0055(7) 0.0019(7)
O10 0.0176(8) 0.0147(8) 0.0331(9) -0.0038(6) -0.0039(7) -0.0029(7)
O11 0.0197(8) 0.0165(8) 0.0252(8) -0.0045(6) -0.0045(7) -0.0042(7)
O12 0.0189(8) 0.0247(8) 0.0185(8) -0.0069(6) -0.0020(6) -0.0035(6)
O13 0.0244(8) 0.0280(9) 0.0175(8) -0.0057(7) 0.0019(7) -0.0072(7)
O14 0.0191(8) 0.0381(10) 0.0174(8) -0.0075(7) 0.0028(7) -0.0102(7)
N1 0.0205(10) 0.0330(11) 0.0246(10) -0.0051(9) -0.0051(8) 0.0038(9)
N2 0.0152(9) 0.0162(9) 0.0162(9) -0.0010(7) 0.0005(7) -0.0010(7)
N3 0.0178(9) 0.0146(9) 0.0170(9) -0.0005(7) 0.0021(7) -0.0009(7)
N4 0.0236(11) 0.0408(13) 0.0263(11) -0.0084(9) 0.0046(9) 0.0037(9)
N5 0.0164(9) 0.0151(9) 0.0191(9) -0.0046(7) 0.0008(7) -0.0029(7)
N6 0.0188(9) 0.0143(9) 0.0173(9) -0.0035(7) -0.0013(7) -0.0009(7)
C1 0.0174(11) 0.0183(11) 0.0210(11) -0.0025(9) 0.0034(9) -0.0012(9)
C2 0.0214(12) 0.0264(12) 0.0207(12) -0.0037(9) -0.0033(9) -0.0011(9)
C3 0.0303(13) 0.0259(12) 0.0161(11) -0.0042(10) -0.0020(10) -0.0002(9)
C4 0.0247(12) 0.0235(12) 0.0176(11) -0.0054(9) 0.0045(9) -0.0003(9)
C5 0.0180(11) 0.0154(10) 0.0181(11) -0.0010(8) 0.0018(9) -0.0025(8)
C6 0.0187(11) 0.0219(11) 0.0180(11) -0.0033(9) 0.0041(9) -0.0029(9)
C7 0.0135(10) 0.0216(11) 0.0224(11) -0.0004(9) 0.0001(9) -0.0001(9)
C8 0.0203(11) 0.0175(11) 0.0225(12) -0.0006(9) -0.0018(9) -0.0027(9)
C9 0.0190(11) 0.0160(11) 0.0243(12) -0.0040(9) 0.0017(9) -0.0017(9)
C10 0.0252(12) 0.0234(12) 0.0249(12) -0.0077(10) 0.0028(10) -0.0068(10)
C11 0.0247(12) 0.0156(11) 0.0269(12) -0.0016(9) 0.0023(10) -0.0009(9)
C12 0.0250(12) 0.0226(12) 0.0314(13) -0.0081(10) 0.0047(10) -0.0005(10)
C13 0.0199(11) 0.0162(10) 0.0128(10) -0.0037(9) 0.0036(8) 0.0027(8)
C14 0.0189(11) 0.0157(10) 0.0134(10) -0.0020(8) 0.0028(8) 0.0009(8)
C15 0.0151(10) 0.0174(10) 0.0176(10) -0.0018(8) 0.0029(8) 0.0019(8)
C16 0.0192(11) 0.0146(10) 0.0160(10) -0.0032(8) 0.0009(8) 0.0019(8)
C17 0.0190(11) 0.0147(10) 0.0137(10) -0.0019(8) 0.0019(8) 0.0019(8)
C18 0.0157(10) 0.0177(11) 0.0143(10) -0.0005(8) 0.0011(8) 0.0027(8)
C19 0.0184(11) 0.0166(10) 0.0133(10) -0.0034(8) -0.0007(8) 0.0014(8)
C20 0.0198(11) 0.0188(11) 0.0189(11) -0.0010(9) 0.0028(9) -0.0007(9)
C21 0.0265(12) 0.0200(11) 0.0179(11) -0.0023(9) 0.0034(9) -0.0046(9)
C22 0.0257(12) 0.0214(11) 0.0193(11) -0.0077(9) -0.0014(9) -0.0024(9)
C23 0.0177(11) 0.0204(11) 0.0203(11) -0.0048(9) -0.0003(9) 0.0012(9)
C24 0.0152(11) 0.0201(11) 0.0168(11) -0.0008(8) -0.0001(8) -0.0008(8)
C25 0.0127(10) 0.0185(11) 0.0179(11) -0.0039(8) -0.0017(8) -0.0017(8)
C26 0.0099(10) 0.0192(11) 0.0198(11) -0.0036(8) 0.0005(8) -0.0047(8)
C27 0.0135(10) 0.0155(11) 0.0215(11) -0.0026(8) -0.0018(8) -0.0014(8)
C28 0.0156(10) 0.0189(11) 0.0186(11) -0.0055(8) -0.0001(8) -0.0002(8)
C29 0.0140(10) 0.0183(11) 0.0197(11) -0.0035(8) 0.0002(8) -0.0025(9)
C30 0.0127(10) 0.0180(11) 0.0176(10) -0.0036(8) -0.0018(8) -0.0017(8)
C31 0.0212(11) 0.0220(12) 0.0205(11) -0.0033(9) 0.0055(9) -0.0015(9)
C32 0.0214(12) 0.0239(12) 0.0255(12) -0.0001(9) 0.0059(9) -0.0047(10)
C33 0.0211(11) 0.0173(11) 0.0249(12) 0.0028(9) 0.0001(9) -0.0022(9)
C34 0.0188(11) 0.0188(11) 0.0192(11) -0.0024(9) 0.0006(9) 0.0005(9)
C35 0.0149(10) 0.0166(11) 0.0245(12) -0.0030(8) -0.0029(9) -0.0018(9)
C36 0.0181(11) 0.0186(11) 0.0211(11) -0.0032(9) -0.0030(9) -0.0017(9)
C37 0.0246(12) 0.0263(12) 0.0217(12) -0.0048(10) 0.0054(10) -0.0014(9)
C38 0.0329(13) 0.0234(12) 0.0165(11) -0.0038(10) 0.0017(10) -0.0003(9)
C39 0.0249(12) 0.0211(11) 0.0188(11) -0.0028(9) -0.0053(9) -0.0017(9)
C40 0.0197(11) 0.0121(10) 0.0197(11) -0.0031(8) -0.0010(9) -0.0021(8)
C41 0.0188(11) 0.0198(11) 0.0182(11) -0.0040(9) -0.0032(9) -0.0038(9)
C42 0.0173(11) 0.0239(12) 0.0247(12) -0.0087(9) 0.0001(9) -0.0015(9)
C43 0.0241(12) 0.0190(11) 0.0232(12) -0.0072(9) 0.0055(9) -0.0034(9)
C44 0.0191(11) 0.0147(11) 0.0262(12) 0.0002(9) -0.0029(9) -0.0043(9)
C45 0.0227(12) 0.0250(12) 0.0276(13) 0.0023(10) -0.0019(10) -0.0096(10)
C46 0.0235(12) 0.0228(12) 0.0344(14) 0.0020(10) -0.0077(10) -0.0050(10)
C47 0.0274(12) 0.0145(11) 0.0307(13) -0.0046(9) -0.0047(10) -0.0012(9)
C48 0.0196(11) 0.0180(11) 0.0115(10) -0.0021(9) -0.0048(8) 0.0036(8)
C49 0.0190(11) 0.0172(10) 0.0137(10) -0.0042(8) -0.0032(8) 0.0021(8)
C50 0.0152(10) 0.0167(10) 0.0180(11) -0.0024(8) -0.0028(8) 0.0032(8)
C51 0.0184(11) 0.0137(10) 0.0177(10) -0.0013(8) -0.0015(8) 0.0032(8)
C52 0.0198(11) 0.0135(10) 0.0158(10) -0.0017(8) -0.0025(8) 0.0033(8)
C53 0.0160(11) 0.0176(10) 0.0153(10) -0.0032(8) -0.0022(8) 0.0029(8)
C54 0.0175(11) 0.0211(11) 0.0128(10) -0.0026(9) -0.0005(8) 0.0018(8)
C55 0.0190(11) 0.0167(11) 0.0243(12) -0.0004(9) 0.0000(9) 0.0015(9)
C56 0.0256(12) 0.0175(11) 0.0245(12) 0.0010(9) 0.0046(10) -0.0034(9)
C57 0.0297(13) 0.0163(11) 0.0204(11) -0.0020(9) -0.0034(10) -0.0031(9)
C58 0.0203(11) 0.0155(10) 0.0217(11) -0.0027(9) -0.0047(9) 0.0007(9)
C59 0.0136(10) 0.0167(11) 0.0257(12) -0.0021(8) 0.0024(9) -0.0018(9)
C60 0.0131(10) 0.0152(11) 0.0210(11) -0.0014(8) 0.0024(8) -0.0012(8)
C61 0.0114(10) 0.0183(11) 0.0192(11) -0.0025(8) 0.0007(8) -0.0053(8)
C62 0.0132(10) 0.0187(11) 0.0168(10) -0.0022(8) 0.0019(8) -0.0018(8)
C63 0.0138(10) 0.0166(10) 0.0163(10) -0.0028(8) 0.0014(8) -0.0012(8)
C64 0.0125(10) 0.0172(10) 0.0164(10) -0.0016(8) 0.0017(8) -0.0025(8)
C65 0.0129(10) 0.0165(10) 0.0184(11) 0.0005(8) -0.0006(8) -0.0004(8)
C66 0.0214(11) 0.0193(11) 0.0197(11) -0.0041(9) -0.0026(9) 0.0030(9)
C67 0.0245(12) 0.0174(11) 0.0233(12) -0.0067(9) 0.0003(9) 0.0000(9)
C68 0.0199(11) 0.0216(11) 0.0202(11) -0.0067(9) -0.0005(9) -0.0056(9)
C69 0.0178(11) 0.0195(11) 0.0176(11) -0.0020(9) -0.0018(9) -0.0018(9)
C70 0.0178(11) 0.0212(11) 0.0162(11) -0.0065(9) -0.0007(8) -0.0005(9)

loop_
_atom_type_symbol
_atom_type_description
_atom_type_scat_dispersion_real
_atom_type_scat_dispersion_imag
_atom_type_scat_source
C C 0.0033 0.0016 'International Tables Vol C Tables 4.2.6.8 and 6.1.1.4'
H H 0.0000 0.0000 'International Tables Vol C Tables 4.2.6.8 and 6.1.1.4'
Cd Cd -0.8075 1.2024 'International Tables Vol C Tables 4.2.6.8 and 6.1.1.4'
N N 0.0061 0.0033 'International Tables Vol C Tables 4.2.6.8 and 6.1.1.4'
O O 0.0106 0.0060 'International Tables Vol C Tables 4.2.6.8 and 6.1.1.4'

loop_
_geom_angle_atom_site_label_1
_geom_angle_atom_site_label_2
_geom_angle_atom_site_label_3
_geom_angle_site_symmetry_1
_geom_angle_site_symmetry_3
_geom_angle
_geom_angle_publ_flag
O2 Cd1 N3 . . 110.58(6) ?
O2 Cd1 O6 . . 111.70(6) ?
N3 Cd1 O6 . . 110.73(6) ?
O2 Cd1 O1 . . 89.58(6) ?
N3 Cd1 O1 . . 146.68(6) ?
O6 Cd1 O1 . . 83.97(6) ?
O2 Cd1 N2 . . 103.94(6) ?
N3 Cd1 N2 . . 75.80(6) ?
O6 Cd1 N2 . . 137.49(6) ?
O1 Cd1 N2 . . 73.65(6) ?
O2 Cd1 O7 . . 165.17(6) ?
N3 Cd1 O7 . . 81.16(6) ?
O6 Cd1 O7 . . 54.23(5) ?
O1 Cd1 O7 . . 84.47(6) ?
N2 Cd1 O7 . . 87.43(6) ?
O2 Cd1 C35 . 2_775 138.71(6) ?
N3 Cd1 C35 . 2_775 97.97(7) ?
O6 Cd1 C35 . 2_775 27.57(6) ?
O1 Cd1 C35 . 2_775 81.43(6) ?
N2 Cd1 C35 . 2_775 111.76(6) ?
O7 Cd1 C35 . 2_775 26.81(6) ?
O12 Cd2 N6 . . 112.45(6) ?
O12 Cd2 O8 . . 88.58(6) ?
N6 Cd2 O8 . . 146.13(6) ?
O12 Cd2 O10 . . 111.60(6) ?
N6 Cd2 O10 . . 111.21(6) ?
O8 Cd2 O10 . . 82.68(6) ?
O12 Cd2 N5 . . 103.49(6) ?
N6 Cd2 N5 . . 75.63(6) ?
O8 Cd2 N5 . . 73.71(6) ?
O10 Cd2 N5 . . 136.86(6) ?
O12 Cd2 O9 . . 164.07(6) ?
N6 Cd2 O9 . . 81.60(6) ?
O8 Cd2 O9 . . 82.72(6) ?
O10 Cd2 O9 . . 54.16(5) ?
N5 Cd2 O9 . . 86.89(6) ?
C8 O1 Cd1 . . 116.38(14) ?
C13 O2 Cd1 . . 119.59(14) ?
C19 O4 H4 . . 103.(2) ?
C26 O5 H5 . . 104.(2) ?
C35 O6 Cd1 2_775 . 96.85(13) ?
C35 O7 Cd1 2_775 . 86.81(13) ?
C43 O8 Cd2 . . 116.40(15) ?
C59 O9 Cd2 . . 87.09(13) ?
C59 O10 Cd2 . . 96.56(13) ?
C61 O11 H11 . . 103.6(19) ?
C48 O12 Cd2 . . 115.67(14) ?
C54 O14 H14 . . 107.(2) ?
C8 N1 H1A . . 120.0 ?
C8 N1 H1B . . 120.0 ?
H1A N1 H1B . . 120.0 ?
C7 N2 C6 . . 110.50(17) ?
C7 N2 C9 . . 112.06(17) ?
C6 N2 C9 . . 113.06(17) ?
C7 N2 Cd1 . . 104.17(13) ?
C6 N2 Cd1 . . 101.22(12) ?
C9 N2 Cd1 . . 115.02(13) ?
C1 N3 C5 . . 119.24(19) ?
C1 N3 Cd1 . . 125.01(15) ?
C5 N3 Cd1 . . 115.69(14) ?
C43 N4 H4B . . 120.0 ?
C43 N4 H4C . . 120.0 ?
H4B N4 H4C . . 120.0 ?
C42 N5 C41 . . 110.59(17) ?
C42 N5 C44 . . 112.13(17) ?
C41 N5 C44 . . 112.96(17) ?
C42 N5 Cd2 . . 104.32(13) ?
C41 N5 Cd2 . . 101.78(13) ?
C44 N5 Cd2 . . 114.30(13) ?
C36 N6 C40 . . 119.52(19) ?
C36 N6 Cd2 . . 124.38(15) ?
C40 N6 Cd2 . . 116.03(14) ?
N3 C1 C2 . . 122.6(2) ?
N3 C1 H1 . . 118.7 ?
C2 C1 H1 . . 118.7 ?
C3 C2 C1 . . 118.5(2) ?
C3 C2 H2 . . 120.7 ?
C1 C2 H2 . . 120.7 ?
C2 C3 C4 . . 119.1(2) ?
C2 C3 H3 . . 120.5 ?
C4 C3 H3 . . 120.5 ?
C5 C4 C3 . . 119.4(2) ?
C5 C4 H4A . . 120.3 ?
C3 C4 H4A . . 120.3 ?
N3 C5 C4 . . 121.2(2) ?
N3 C5 C6 . . 118.15(19) ?
C4 C5 C6 . . 120.5(2) ?
N2 C6 C5 . . 115.88(18) ?
N2 C6 H6A . . 108.3 ?
C5 C6 H6A . . 108.3 ?
N2 C6 H6B . . 108.3 ?
C5 C6 H6B . . 108.3 ?
H6A C6 H6B . . 107.4 ?
N2 C7 C8 . . 114.02(18) ?
N2 C7 H7A . . 108.7 ?
C8 C7 H7A . . 108.7 ?
N2 C7 H7B . . 108.7 ?
C8 C7 H7B . . 108.7 ?
H7A C7 H7B . . 107.6 ?
O1 C8 N1 . . 121.7(2) ?
O1 C8 C7 . . 122.0(2) ?
N1 C8 C7 . . 116.1(2) ?
C11 C9 N2 . . 109.38(18) ?
C11 C9 C10 . . 108.95(19) ?
N2 C9 C10 . . 108.58(18) ?
C11 C9 C12 . . 108.65(19) ?
N2 C9 C12 . . 112.28(18) ?
C10 C9 C12 . . 108.95(19) ?
C9 C10 H10A . . 109.5 ?
C9 C10 H10B . . 109.5 ?
H10A C10 H10B . . 109.5 ?
C9 C10 H10C . . 109.5 ?
H10A C10 H10C . . 109.5 ?
H10B C10 H10C . . 109.5 ?
C9 C11 H11A . . 109.5 ?
C9 C11 H11B . . 109.5 ?
H11A C11 H11B . . 109.5 ?
C9 C11 H11C . . 109.5 ?
H11A C11 H11C . . 109.5 ?
H11B C11 H11C . . 109.5 ?
C9 C12 H12A . . 109.5 ?
C9 C12 H12B . . 109.5 ?
H12A C12 H12B . . 109.5 ?
C9 C12 H12C . . 109.5 ?
H12A C12 H12C . . 109.5 ?
H12B C12 H12C . . 109.5 ?
O3 C13 O2 . . 123.5(2) ?
O3 C13 C14 . . 120.3(2) ?
O2 C13 C14 . . 116.19(19) ?
C15 C14 C19 . . 119.2(2) ?
C15 C14 C13 . . 119.7(2) ?
C19 C14 C13 . . 120.92(19) ?
C14 C15 C16 . . 121.8(2) ?
C14 C15 H15 . . 119.1 ?
C16 C15 H15 . . 119.1 ?
C15 C16 C23 . . 121.3(2) ?
C15 C16 C17 . . 118.5(2) ?
C23 C16 C17 . . 120.2(2) ?
C18 C17 C16 . . 120.1(2) ?
C18 C17 C20 . . 122.8(2) ?
C16 C17 C20 . . 117.1(2) ?
C19 C18 C17 . . 119.2(2) ?
C19 C18 C24 . . 119.2(2) ?
C17 C18 C24 . . 121.61(19) ?
O4 C19 C18 . . 119.1(2) ?
O4 C19 C14 . . 120.09(19) ?
C18 C19 C14 . . 120.8(2) ?
C21 C20 C17 . . 121.0(2) ?
C21 C20 H20 . . 119.5 ?
C17 C20 H20 . . 119.5 ?
C20 C21 C22 . . 121.4(2) ?
C20 C21 H21 . . 119.3 ?
C22 C21 H21 . . 119.3 ?
C23 C22 C21 . . 119.1(2) ?
C23 C22 H22 . . 120.4 ?
C21 C22 H22 . . 120.4 ?
C22 C23 C16 . . 121.1(2) ?
C22 C23 H23 . . 119.4 ?
C16 C23 H23 . . 119.4 ?
C18 C24 C25 . . 115.95(18) ?
C18 C24 H24A . . 108.3 ?
C25 C24 H24A . . 108.3 ?
C18 C24 H24B . . 108.3 ?
C25 C24 H24B . . 108.3 ?
H24A C24 H24B . . 107.4 ?
C26 C25 C30 . . 119.0(2) ?
C26 C25 C24 . . 118.99(19) ?
C30 C25 C24 . . 121.82(19) ?
O5 C26 C25 . . 118.6(2) ?
O5 C26 C27 . . 119.9(2) ?
C25 C26 C27 . . 121.5(2) ?
C28 C27 C26 . . 119.2(2) ?
C28 C27 C35 . . 119.0(2) ?
C26 C27 C35 . . 121.6(2) ?
C27 C28 C29 . . 121.3(2) ?
C27 C28 H28 . . 119.3 ?
C29 C28 H28 . . 119.3 ?
C28 C29 C31 . . 120.6(2) ?
C28 C29 C30 . . 119.1(2) ?
C31 C29 C30 . . 120.2(2) ?
C34 C30 C25 . . 123.9(2) ?
C34 C30 C29 . . 116.4(2) ?
C25 C30 C29 . . 119.7(2) ?
C32 C31 C29 . . 121.3(2) ?
C32 C31 H31 . . 119.4 ?
C29 C31 H31 . . 119.4 ?
C31 C32 C33 . . 119.2(2) ?
C31 C32 H32 . . 120.4 ?
C33 C32 H32 . . 120.4 ?
C34 C33 C32 . . 120.9(2) ?
C34 C33 H33 . . 119.6 ?
C32 C33 H33 . . 119.6 ?
C33 C34 C30 . . 121.9(2) ?
C33 C34 H34 . . 119.1 ?
C30 C34 H34 . . 119.1 ?
O7 C35 O6 2_775 2_775 121.5(2) ?
O7 C35 C27 2_775 . 120.1(2) ?
O6 C35 C27 2_775 . 118.4(2) ?
O7 C35 Cd1 2_775 2_775 66.39(12) ?
O6 C35 Cd1 2_775 2_775 55.58(11) ?
C27 C35 Cd1 . 2_775 168.30(16) ?
N6 C36 C37 . . 122.2(2) ?
N6 C36 H36 . . 118.9 ?
C37 C36 H36 . . 118.9 ?
C38 C37 C36 . . 118.6(2) ?
C38 C37 H37 . . 120.7 ?
C36 C37 H37 . . 120.7 ?
C37 C38 C39 . . 119.1(2) ?
C37 C38 H38 . . 120.4 ?
C39 C38 H38 . . 120.4 ?
C40 C39 C38 . . 119.4(2) ?
C40 C39 H39 . . 120.3 ?
C38 C39 H39 . . 120.3 ?
N6 C40 C39 . . 121.1(2) ?
N6 C40 C41 . . 118.25(19) ?
C39 C40 C41 . . 120.4(2) ?
N5 C41 C40 . . 115.84(18) ?
N5 C41 H41A . . 108.3 ?
C40 C41 H41A . . 108.3 ?
N5 C41 H41B . . 108.3 ?
C40 C41 H41B . . 108.3 ?
H41A C41 H41B . . 107.4 ?
N5 C42 C43 . . 114.15(18) ?
N5 C42 H42A . . 108.7 ?
C43 C42 H42A . . 108.7 ?
N5 C42 H42B . . 108.7 ?
C43 C42 H42B . . 108.7 ?
H42A C42 H42B . . 107.6 ?
O8 C43 N4 . . 121.8(2) ?
O8 C43 C42 . . 122.1(2) ?
N4 C43 C42 . . 115.9(2) ?
C47 C44 N5 . . 109.27(18) ?
C47 C44 C45 . . 109.36(19) ?
N5 C44 C45 . . 108.28(18) ?
C47 C44 C46 . . 109.0(2) ?
N5 C44 C46 . . 112.13(18) ?
C45 C44 C46 . . 108.74(19) ?
C44 C45 H45A . . 109.5 ?
C44 C45 H45B . . 109.5 ?
H45A C45 H45B . . 109.5 ?
C44 C45 H45C . . 109.5 ?
H45A C45 H45C . . 109.5 ?
H45B C45 H45C . . 109.5 ?
C44 C46 H46A . . 109.5 ?
C44 C46 H46B . . 109.5 ?
H46A C46 H46B . . 109.5 ?
C44 C46 H46C . . 109.5 ?
H46A C46 H46C . . 109.5 ?
H46B C46 H46C . . 109.5 ?
C44 C47 H47A . . 109.5 ?
C44 C47 H47B . . 109.5 ?
H47A C47 H47B . . 109.5 ?
C44 C47 H47C . . 109.5 ?
H47A C47 H47C . . 109.5 ?
H47B C47 H47C . . 109.5 ?
O13 C48 O12 . . 123.3(2) ?
O13 C48 C49 . . 120.2(2) ?
O12 C48 C49 . . 116.43(19) ?
C50 C49 C54 . . 119.3(2) ?
C50 C49 C48 . . 119.7(2) ?
C54 C49 C48 . . 120.8(2) ?
C49 C50 C51 . . 121.4(2) ?
C49 C50 H50 . . 119.3 ?
C51 C50 H50 . . 119.3 ?
C50 C51 C55 . . 121.3(2) ?
C50 C51 C52 . . 118.9(2) ?
C55 C51 C52 . . 119.8(2) ?
C53 C52 C58 . . 122.5(2) ?
C53 C52 C51 . . 119.8(2) ?
C58 C52 C51 . . 117.7(2) ?
C54 C53 C52 . . 119.4(2) ?
C54 C53 C70 . 2_676 119.1(2) ?
C52 C53 C70 . 2_676 121.5(2) ?
O14 C54 C53 . . 118.8(2) ?
O14 C54 C49 . . 120.2(2) ?
C53 C54 C49 . . 121.0(2) ?
C56 C55 C51 . . 120.7(2) ?
C56 C55 H55 . . 119.7 ?
C51 C55 H55 . . 119.7 ?
C55 C56 C57 . . 120.0(2) ?
C55 C56 H56 . . 120.0 ?
C57 C56 H56 . . 120.0 ?
C58 C57 C56 . . 120.8(2) ?
C58 C57 H57 . . 119.6 ?
C56 C57 H57 . . 119.6 ?
C57 C58 C52 . . 121.0(2) ?
C57 C58 H58 . . 119.5 ?
C52 C58 H58 . . 119.5 ?
O9 C59 O10 . . 121.4(2) ?
O9 C59 C60 . . 120.1(2) ?
O10 C59 C60 . . 118.5(2) ?
C65 C60 C61 . . 119.3(2) ?
C65 C60 C59 . . 118.9(2) ?
C61 C60 C59 . . 121.6(2) ?
O11 C61 C62 . . 118.5(2) ?
O11 C61 C60 . . 120.05(19) ?
C62 C61 C60 . . 121.4(2) ?
C61 C62 C63 . . 118.9(2) ?
C61 C62 C70 . . 119.55(19) ?
C63 C62 C70 . . 121.45(19) ?
C66 C63 C62 . . 123.5(2) ?
C66 C63 C64 . . 116.9(2) ?
C62 C63 C64 . . 119.61(19) ?
C65 C64 C69 . . 120.6(2) ?
C65 C64 C63 . . 119.30(19) ?
C69 C64 C63 . . 120.0(2) ?
C60 C65 C64 . . 121.3(2) ?
C60 C65 H65 . . 119.3 ?
C64 C65 H65 . . 119.3 ?
C67 C66 C63 . . 121.7(2) ?
C67 C66 H66 . . 119.1 ?
C63 C66 H66 . . 119.1 ?
C66 C67 C68 . . 120.8(2) ?
C66 C67 H67 . . 119.6 ?
C68 C67 H67 . . 119.6 ?
C69 C68 C67 . . 119.7(2) ?
C69 C68 H68 . . 120.2 ?
C67 C68 H68 . . 120.2 ?
C68 C69 C64 . . 120.8(2) ?
C68 C69 H69 . . 119.6 ?
C64 C69 H69 . . 119.6 ?
C53 C70 C62 2_676 . 115.89(18) ?
C53 C70 H70A 2_676 . 108.3 ?
C62 C70 H70A . . 108.3 ?
C53 C70 H70B 2_676 . 108.3 ?
C62 C70 H70B . . 108.3 ?
H70A C70 H70B . . 107.4 ?

loop_
_geom_bond_atom_site_label_1
_geom_bond_atom_site_label_2
_geom_bond_site_symmetry_2
_geom_bond_distance
_geom_bond_publ_flag
Cd1 O2 . 2.1767(15) ?
Cd1 N3 . 2.2347(18) ?
Cd1 O6 . 2.2921(16) ?
Cd1 O1 . 2.2946(16) ?
Cd1 N2 . 2.4554(18) ?
Cd1 O7 . 2.5317(16) ?
Cd1 C35 2_775 2.759(2) ?
Cd2 O12 . 2.1858(16) ?
Cd2 N6 . 2.2354(18) ?
Cd2 O8 . 2.2978(16) ?
Cd2 O10 . 2.3005(16) ?
Cd2 N5 . 2.4568(19) ?
Cd2 O9 . 2.5279(16) ?
O1 C8 . 1.241(3) ?
O2 C13 . 1.265(3) ?
O3 C13 . 1.257(3) ?
O4 C19 . 1.359(3) ?
O4 H4 . 0.844(10) ?
O5 C26 . 1.355(3) ?
O5 H5 . 0.83(3) ?
O6 C35 2_775 1.286(3) ?
O7 C35 2_775 1.246(3) ?
O8 C43 . 1.236(3) ?
O9 C59 . 1.245(3) ?
O10 C59 . 1.286(3) ?
O11 C61 . 1.357(3) ?
O11 H11 . 0.837(10) ?
O12 C48 . 1.260(3) ?
O13 C48 . 1.259(3) ?
O14 C54 . 1.355(3) ?
O14 H14 . 0.78(3) ?
N1 C8 . 1.320(3) ?
N1 H1A . 0.88 ?
N1 H1B . 0.88 ?
N2 C7 . 1.480(3) ?
N2 C6 . 1.483(3) ?
N2 C9 . 1.530(3) ?
N3 C1 . 1.338(3) ?
N3 C5 . 1.347(3) ?
N4 C43 . 1.321(3) ?
N4 H4B . 0.88 ?
N4 H4C . 0.88 ?
N5 C42 . 1.478(3) ?
N5 C41 . 1.486(3) ?
N5 C44 . 1.529(3) ?
N6 C36 . 1.332(3) ?
N6 C40 . 1.348(3) ?
C1 C2 . 1.381(3) ?
C1 H1 . 0.95 ?
C2 C3 . 1.380(3) ?
C2 H2 . 0.95 ?
C3 C4 . 1.391(3) ?
C3 H3 . 0.95 ?
C4 C5 . 1.381(3) ?
C4 H4A . 0.95 ?
C5 C6 . 1.514(3) ?
C6 H6A . 0.99 ?
C6 H6B . 0.99 ?
C7 C8 . 1.526(3) ?
C7 H7A . 0.99 ?
C7 H7B . 0.99 ?
C9 C11 . 1.528(3) ?
C9 C10 . 1.533(3) ?
C9 C12 . 1.540(3) ?
C10 H10A . 0.98 ?
C10 H10B . 0.98 ?
C10 H10C . 0.98 ?
C11 H11A . 0.98 ?
C11 H11B . 0.98 ?
C11 H11C . 0.98 ?
C12 H12A . 0.98 ?
C12 H12B . 0.98 ?
C12 H12C . 0.98 ?
C13 C14 . 1.498(3) ?
C14 C15 . 1.373(3) ?
C14 C19 . 1.426(3) ?
C15 C16 . 1.405(3) ?
C15 H15 . 0.95 ?
C16 C23 . 1.419(3) ?
C16 C17 . 1.426(3) ?
C17 C18 . 1.419(3) ?
C17 C20 . 1.426(3) ?
C18 C19 . 1.384(3) ?
C18 C24 . 1.515(3) ?
C20 C21 . 1.367(3) ?
C20 H20 . 0.95 ?
C21 C22 . 1.417(3) ?
C21 H21 . 0.95 ?
C22 C23 . 1.361(3) ?
C22 H22 . 0.95 ?
C23 H23 . 0.95 ?
C24 C25 . 1.523(3) ?
C24 H24A . 0.99 ?
C24 H24B . 0.99 ?
C25 C26 . 1.386(3) ?
C25 C30 . 1.425(3) ?
C26 C27 . 1.428(3) ?
C27 C28 . 1.376(3) ?
C27 C35 . 1.498(3) ?
C28 C29 . 1.409(3) ?
C28 H28 . 0.95 ?
C29 C31 . 1.421(3) ?
C29 C30 . 1.433(3) ?
C30 C34 . 1.425(3) ?
C31 C32 . 1.362(3) ?
C31 H31 . 0.95 ?
C32 C33 . 1.412(3) ?
C32 H32 . 0.95 ?
C33 C34 . 1.374(3) ?
C33 H33 . 0.95 ?
C34 H34 . 0.95 ?
C36 C37 . 1.391(3) ?
C36 H36 . 0.95 ?
C37 C38 . 1.374(4) ?
C37 H37 . 0.95 ?
C38 C39 . 1.392(4) ?
C38 H38 . 0.95 ?
C39 C40 . 1.379(3) ?
C39 H39 . 0.95 ?
C40 C41 . 1.513(3) ?
C41 H41A . 0.99 ?
C41 H41B . 0.99 ?
C42 C43 . 1.528(3) ?
C42 H42A . 0.99 ?
C42 H42B . 0.99 ?
C44 C47 . 1.525(3) ?
C44 C45 . 1.533(3) ?
C44 C46 . 1.541(3) ?
C45 H45A . 0.98 ?
C45 H45B . 0.98 ?
C45 H45C . 0.98 ?
C46 H46A . 0.98 ?
C46 H46B . 0.98 ?
C46 H46C . 0.98 ?
C47 H47A . 0.98 ?
C47 H47B . 0.98 ?
C47 H47C . 0.98 ?
C48 C49 . 1.504(3) ?
C49 C50 . 1.373(3) ?
C49 C54 . 1.426(3) ?
C50 C51 . 1.409(3) ?
C50 H50 . 0.95 ?
C51 C55 . 1.422(3) ?
C51 C52 . 1.427(3) ?
C52 C53 . 1.420(3) ?
C52 C58 . 1.426(3) ?
C53 C54 . 1.383(3) ?
C53 C70 2_676 1.510(3) ?
C55 C56 . 1.365(3) ?
C55 H55 . 0.95 ?
C56 C57 . 1.412(4) ?
C56 H56 . 0.95 ?
C57 C58 . 1.371(3) ?
C57 H57 . 0.95 ?
C58 H58 . 0.95 ?
C59 C60 . 1.495(3) ?
C60 C65 . 1.374(3) ?
C60 C61 . 1.429(3) ?
C61 C62 . 1.386(3) ?
C62 C63 . 1.428(3) ?
C62 C70 . 1.523(3) ?
C63 C66 . 1.424(3) ?
C63 C64 . 1.432(3) ?
C64 C65 . 1.403(3) ?
C64 C69 . 1.421(3) ?
C65 H65 . 0.95 ?
C66 C67 . 1.366(3) ?
C66 H66 . 0.95 ?
C67 C68 . 1.410(3) ?
C67 H67 . 0.95 ?
C68 C69 . 1.365(3) ?
C68 H68 . 0.95 ?
C69 H69 . 0.95 ?
C70 H70A . 0.99 ?
C70 H70B . 0.99 ?

loop_
_geom_torsion_atom_site_label_1
_geom_torsion_atom_site_label_2
_geom_torsion_atom_site_label_3
_geom_torsion_atom_site_label_4
_geom_torsion_site_symmetry_1
_geom_torsion_site_symmetry_2
_geom_torsion_site_symmetry_3
_geom_torsion_site_symmetry_4
_geom_torsion
_geom_torsion_publ_flag
C5 N3 C1 C2 . . . . -1.4(3) ?
Cd1 N3 C1 C2 . . . . 175.82(17) ?
N3 C1 C2 C3 . . . . 1.3(4) ?
C1 C2 C3 C4 . . . . 0.4(4) ?
C2 C3 C4 C5 . . . . -1.9(4) ?
C1 N3 C5 C4 . . . . -0.3(3) ?
Cd1 N3 C5 C4 . . . . -177.71(17) ?
C1 N3 C5 C6 . . . . 174.57(19) ?
Cd1 N3 C5 C6 . . . . -2.9(2) ?
C3 C4 C5 N3 . . . . 1.9(3) ?
C3 C4 C5 C6 . . . . -172.8(2) ?
C7 N2 C6 C5 . . . . -148.73(19) ?
C9 N2 C6 C5 . . . . 84.8(2) ?
Cd1 N2 C6 C5 . . . . -38.8(2) ?
N3 C5 C6 N2 . . . . 32.2(3) ?
C4 C5 C6 N2 . . . . -152.9(2) ?
C6 N2 C7 C8 . . . . 140.79(19) ?
C9 N2 C7 C8 . . . . -92.1(2) ?
Cd1 N2 C7 C8 . . . . 32.8(2) ?
Cd1 O1 C8 N1 . . . . 175.21(17) ?
Cd1 O1 C8 C7 . . . . -0.2(3) ?
N2 C7 C8 O1 . . . . -25.3(3) ?
N2 C7 C8 N1 . . . . 159.1(2) ?
C7 N2 C9 C11 . . . . 173.79(18) ?
C6 N2 C9 C11 . . . . -60.5(2) ?
Cd1 N2 C9 C11 . . . . 55.1(2) ?
C7 N2 C9 C10 . . . . 55.0(2) ?
C6 N2 C9 C10 . . . . -179.31(18) ?
Cd1 N2 C9 C10 . . . . -63.72(19) ?
C7 N2 C9 C12 . . . . -65.5(2) ?
C6 N2 C9 C12 . . . . 60.2(2) ?
Cd1 N2 C9 C12 . . . . 175.76(15) ?
Cd1 O2 C13 O3 . . . . -2.9(3) ?
Cd1 O2 C13 C14 . . . . 178.98(13) ?
O3 C13 C14 C15 . . . . 171.4(2) ?
O2 C13 C14 C15 . . . . -10.4(3) ?
O3 C13 C14 C19 . . . . -13.1(3) ?
O2 C13 C14 C19 . . . . 165.06(19) ?
C19 C14 C15 C16 . . . . -3.2(3) ?
C13 C14 C15 C16 . . . . 172.38(19) ?
C14 C15 C16 C23 . . . . 179.0(2) ?
C14 C15 C16 C17 . . . . -1.9(3) ?
C15 C16 C17 C18 . . . . 2.9(3) ?
C23 C16 C17 C18 . . . . -178.1(2) ?
C15 C16 C17 C20 . . . . -178.61(19) ?
C23 C16 C17 C20 . . . . 0.5(3) ?
C16 C17 C18 C19 . . . . 1.4(3) ?
C20 C17 C18 C19 . . . . -177.0(2) ?
C16 C17 C18 C24 . . . . 179.99(19) ?
C20 C17 C18 C24 . . . . 1.6(3) ?
C17 C18 C19 O4 . . . . 174.63(19) ?
C24 C18 C19 O4 . . . . -4.0(3) ?
C17 C18 C19 C14 . . . . -6.7(3) ?
C24 C18 C19 C14 . . . . 174.72(19) ?
C15 C14 C19 O4 . . . . -173.68(19) ?
C13 C14 C19 O4 . . . . 10.8(3) ?
C15 C14 C19 C18 . . . . 7.6(3) ?
C13 C14 C19 C18 . . . . -167.90(19) ?
C18 C17 C20 C21 . . . . 177.0(2) ?
C16 C17 C20 C21 . . . . -1.5(3) ?
C17 C20 C21 C22 . . . . 1.5(3) ?
C20 C21 C22 C23 . . . . -0.3(4) ?
C21 C22 C23 C16 . . . . -0.8(3) ?
C15 C16 C23 C22 . . . . 179.7(2) ?
C17 C16 C23 C22 . . . . 0.7(3) ?
C19 C18 C24 C25 . . . . -112.0(2) ?
C17 C18 C24 C25 . . . . 69.4(3) ?
C18 C24 C25 C26 . . . . 55.4(3) ?
C18 C24 C25 C30 . . . . -129.6(2) ?
C30 C25 C26 O5 . . . . -178.45(19) ?
C24 C25 C26 O5 . . . . -3.2(3) ?
C30 C25 C26 C27 . . . . 0.0(3) ?
C24 C25 C26 C27 . . . . 175.19(19) ?
O5 C26 C27 C28 . . . . -178.43(19) ?
C25 C26 C27 C28 . . . . 3.2(3) ?
O5 C26 C27 C35 . . . . 6.3(3) ?
C25 C26 C27 C35 . . . . -172.1(2) ?
C26 C27 C28 C29 . . . . -3.0(3) ?
C35 C27 C28 C29 . . . . 172.4(2) ?
C27 C28 C29 C31 . . . . -177.4(2) ?
C27 C28 C29 C30 . . . . -0.2(3) ?
C26 C25 C30 C34 . . . . 175.1(2) ?
C24 C25 C30 C34 . . . . 0.1(3) ?
C26 C25 C30 C29 . . . . -3.2(3) ?
C24 C25 C30 C29 . . . . -178.30(19) ?
C28 C29 C30 C34 . . . . -175.1(2) ?
C31 C29 C30 C34 . . . . 2.1(3) ?
C28 C29 C30 C25 . . . . 3.4(3) ?
C31 C29 C30 C25 . . . . -179.4(2) ?
C28 C29 C31 C32 . . . . 174.8(2) ?
C30 C29 C31 C32 . . . . -2.3(3) ?
C29 C31 C32 C33 . . . . 0.4(4) ?
C31 C32 C33 C34 . . . . 1.7(4) ?
C32 C33 C34 C30 . . . . -1.9(4) ?
C25 C30 C34 C33 . . . . -178.4(2) ?
C29 C30 C34 C33 . . . . 0.0(3) ?
C28 C27 C35 O7 . . . 2_775 -8.8(3) ?
C26 C27 C35 O7 . . . 2_775 166.5(2) ?
C28 C27 C35 O6 . . . 2_775 174.2(2) ?
C26 C27 C35 O6 . . . 2_775 -10.5(3) ?
C28 C27 C35 Cd1 . . . 2_775 -129.8(7) ?
C26 C27 C35 Cd1 . . . 2_775 45.4(9) ?
C40 N6 C36 C37 . . . . 1.2(3) ?
Cd2 N6 C36 C37 . . . . -175.64(17) ?
N6 C36 C37 C38 . . . . -0.9(4) ?
C36 C37 C38 C39 . . . . -0.7(4) ?
C37 C38 C39 C40 . . . . 2.0(3) ?
C36 N6 C40 C39 . . . . 0.1(3) ?
Cd2 N6 C40 C39 . . . . 177.22(16) ?
C36 N6 C40 C41 . . . . -174.72(19) ?
Cd2 N6 C40 C41 . . . . 2.4(2) ?
C38 C39 C40 N6 . . . . -1.7(3) ?
C38 C39 C40 C41 . . . . 173.0(2) ?
C42 N5 C41 C40 . . . . 148.03(19) ?
C44 N5 C41 C40 . . . . -85.4(2) ?
Cd2 N5 C41 C40 . . . . 37.6(2) ?
N6 C40 C41 N5 . . . . -30.9(3) ?
C39 C40 C41 N5 . . . . 154.2(2) ?
C41 N5 C42 C43 . . . . -140.83(19) ?
C44 N5 C42 C43 . . . . 92.1(2) ?
Cd2 N5 C42 C43 . . . . -32.1(2) ?
Cd2 O8 C43 N4 . . . . -176.20(18) ?
Cd2 O8 C43 C42 . . . . -0.7(3) ?
N5 C42 C43 O8 . . . . 25.4(3) ?
N5 C42 C43 N4 . . . . -158.9(2) ?
C42 N5 C44 C47 . . . . -174.68(18) ?
C41 N5 C44 C47 . . . . 59.5(2) ?
Cd2 N5 C44 C47 . . . . -56.2(2) ?
C42 N5 C44 C45 . . . . -55.6(2) ?
C41 N5 C44 C45 . . . . 178.57(18) ?
Cd2 N5 C44 C45 . . . . 62.8(2) ?
C42 N5 C44 C46 . . . . 64.3(2) ?
C41 N5 C44 C46 . . . . -61.5(2) ?
Cd2 N5 C44 C46 . . . . -177.22(15) ?
Cd2 O12 C48 O13 . . . . 1.8(3) ?
Cd2 O12 C48 C49 . . . . 179.44(13) ?
O13 C48 C49 C50 . . . . -175.2(2) ?
O12 C48 C49 C50 . . . . 7.1(3) ?
O13 C48 C49 C54 . . . . 10.3(3) ?
O12 C48 C49 C54 . . . . -167.41(19) ?
C54 C49 C50 C51 . . . . 3.0(3) ?
C48 C49 C50 C51 . . . . -171.55(19) ?
C49 C50 C51 C55 . . . . 178.6(2) ?
C49 C50 C51 C52 . . . . 0.7(3) ?
C50 C51 C52 C53 . . . . -2.0(3) ?
C55 C51 C52 C53 . . . . -179.9(2) ?
C50 C51 C52 C58 . . . . 178.87(19) ?
C55 C51 C52 C58 . . . . 1.0(3) ?
C58 C52 C53 C54 . . . . 178.6(2) ?
C51 C52 C53 C54 . . . . -0.5(3) ?
C58 C52 C53 C70 . . . 2_676 -1.4(3) ?
C51 C52 C53 C70 . . . 2_676 179.57(19) ?
C52 C53 C54 O14 . . . . -176.99(19) ?
C70 C53 C54 O14 2_676 . . . 2.9(3) ?
C52 C53 C54 C49 . . . . 4.3(3) ?
C70 C53 C54 C49 2_676 . . . -175.74(19) ?
C50 C49 C54 O14 . . . . 175.7(2) ?
C48 C49 C54 O14 . . . . -9.8(3) ?
C50 C49 C54 C53 . . . . -5.7(3) ?
C48 C49 C54 C53 . . . . 168.9(2) ?
C50 C51 C55 C56 . . . . -178.4(2) ?
C52 C51 C55 C56 . . . . -0.6(3) ?
C51 C55 C56 C57 . . . . -0.1(3) ?
C55 C56 C57 C58 . . . . 0.4(4) ?
C56 C57 C58 C52 . . . . 0.0(3) ?
C53 C52 C58 C57 . . . . -179.8(2) ?
C51 C52 C58 C57 . . . . -0.7(3) ?
Cd2 O9 C59 O10 . . . . 8.9(2) ?
Cd2 O9 C59 C60 . . . . -167.61(19) ?
Cd2 O10 C59 O9 . . . . -9.8(2) ?
Cd2 O10 C59 C60 . . . . 166.72(17) ?
O9 C59 C60 C65 . . . . -7.5(3) ?
O10 C59 C60 C65 . . . . 175.9(2) ?
O9 C59 C60 C61 . . . . 167.4(2) ?
O10 C59 C60 C61 . . . . -9.2(3) ?
C65 C60 C61 O11 . . . . -178.00(19) ?
C59 C60 C61 O11 . . . . 7.2(3) ?
C65 C60 C61 C62 . . . . 3.5(3) ?
C59 C60 C61 C62 . . . . -171.3(2) ?
O11 C61 C62 C63 . . . . -178.85(19) ?
C60 C61 C62 C63 . . . . -0.3(3) ?
O11 C61 C62 C70 . . . . -2.9(3) ?
C60 C61 C62 C70 . . . . 175.70(19) ?
C61 C62 C63 C66 . . . . 176.9(2) ?
C70 C62 C63 C66 . . . . 1.0(3) ?
C61 C62 C63 C64 . . . . -2.7(3) ?
C70 C62 C63 C64 . . . . -178.56(19) ?
C66 C63 C64 C65 . . . . -177.1(2) ?
C62 C63 C64 C65 . . . . 2.5(3) ?
C66 C63 C64 C69 . . . . -0.3(3) ?
C62 C63 C64 C69 . . . . 179.31(19) ?
C61 C60 C65 C64 . . . . -3.6(3) ?
C59 C60 C65 C64 . . . . 171.3(2) ?
C69 C64 C65 C60 . . . . -176.1(2) ?
C63 C64 C65 C60 . . . . 0.7(3) ?
C62 C63 C66 C67 . . . . -178.7(2) ?
C64 C63 C66 C67 . . . . 0.8(3) ?
C63 C66 C67 C68 . . . . -0.4(4) ?
C66 C67 C68 C69 . . . . -0.5(4) ?
C67 C68 C69 C64 . . . . 1.1(3) ?
C65 C64 C69 C68 . . . . 176.1(2) ?
C63 C64 C69 C68 . . . . -0.7(3) ?
C61 C62 C70 C53 . . . 2_676 54.7(3) ?
C63 C62 C70 C53 . . . 2_676 -129.5(2) ?

loop_
_smtbx_masks_void_nr
_smtbx_masks_void_average_x
_smtbx_masks_void_average_y
_smtbx_masks_void_average_z
_smtbx_masks_void_volume
_smtbx_masks_void_count_electrons
_smtbx_masks_void_content
1 0.000 0.000 0.000 78.6 1.0 ?
2 0.000 0.500 0.500 20.0 5.0 ?
3 0.352 0.357 0.015 15.9 1.2 ?
4 0.500 0.000 0.500 73.4 4.7 ?
5 0.648 0.643 -0.015 15.9 1.3 ?
